data_4333030
loop_
_publ_author_name
'Champouret, Yohan D. M.'
'Fawcett, John'
'Nodes, William J.'
'Singh, Kuldip'
'Solan, Gregory A.'

_publ_section_title
;
 Spacially Confined M2Centers (M = Fe, Co, Ni, Zn) on a Sterically Bulky
 Binucleating Support:&#x00A0; Synthesis, Structures and Ethylene
 Oligomerization Studies
;
_journal_issue 24
_journal_name_full 'Inorganic Chemistry'
_journal_page_first 9890
_journal_page_last 9900
_journal_paper_doi 10.1021/ic061286x
_journal_volume 45
_journal_year 2006
_chemical_formula_moiety '(C44 H50 Br4 N4 Ni2) 1.5(C2 H3 N)'
_chemical_formula_sum 'C47 H54.5 Br4 N5.5 Ni2'
_chemical_formula_weight 1133.52
_chemical_name_systematic
; 
 ? 
;
_space_group_IT_number 15
_symmetry_cell_setting monoclinic
_symmetry_space_group_name_Hall '-C 2yc'
_symmetry_space_group_name_H-M 'C 1 2/c 1'
_atom_sites_solution_hydrogens geom
_atom_sites_solution_primary direct
_atom_sites_solution_secondary difmap
_audit_creation_method SHELXL-97
_cell_angle_alpha 90.00
_cell_angle_beta 90.700(3)
_cell_angle_gamma 90.00
_cell_formula_units_Z 8
_cell_length_a 43.915(7)
_cell_length_b 8.3993(14)
_cell_length_c 26.110(4)
_cell_measurement_reflns_used 972
_cell_measurement_temperature 150(2)
_cell_measurement_theta_max 24.27
_cell_measurement_theta_min 2.44
_cell_volume 9630(3)
_computing_cell_refinement 'Bruker SMART'
_computing_data_collection 'Bruker SMART'
_computing_data_reduction 'Bruker SHELXTL'
_computing_molecular_graphics 'Bruker SHELXTL'
_computing_publication_material 'Bruker SHELXTL'
_computing_structure_refinement 'SHELXL-97 (Sheldrick, 1997)'
_computing_structure_solution 'SHELXS-97 (Sheldrick, 1990)'
_diffrn_ambient_temperature 150(2)
_diffrn_measured_fraction_theta_full 0.999
_diffrn_measured_fraction_theta_max 0.999
_diffrn_measurement_device_type 'CCD area detector'
_diffrn_measurement_method 'phi and omega scans'
_diffrn_radiation_monochromator graphite
_diffrn_radiation_source 'fine-focus sealed tube'
_diffrn_radiation_type MoK\a
_diffrn_radiation_wavelength 0.71073
_diffrn_reflns_av_R_equivalents 0.0811
_diffrn_reflns_av_sigmaI/netI 0.1064
_diffrn_reflns_limit_h_max 54
_diffrn_reflns_limit_h_min -53
_diffrn_reflns_limit_k_max 10
_diffrn_reflns_limit_k_min -10
_diffrn_reflns_limit_l_max 32
_diffrn_reflns_limit_l_min -32
_diffrn_reflns_number 36368
_diffrn_reflns_theta_full 26.00
_diffrn_reflns_theta_max 26.00
_diffrn_reflns_theta_min 1.56
_exptl_absorpt_coefficient_mu 4.139
_exptl_absorpt_correction_T_max 0.928
_exptl_absorpt_correction_T_min 0.668
_exptl_absorpt_correction_type empirical
_exptl_absorpt_process_details
;
absorption correction based on 9182 reflections (SADABS); Rint 0.092 before
correction and 0.040 after.
;
_exptl_crystal_colour orange
_exptl_crystal_density_diffrn 1.564
_exptl_crystal_density_method 'not measured'
_exptl_crystal_description plate
_exptl_crystal_F_000 4568
_exptl_crystal_size_max 0.28
_exptl_crystal_size_mid 0.20
_exptl_crystal_size_min 0.10
_refine_diff_density_max 1.380
_refine_diff_density_min -0.761
_refine_diff_density_rms 0.104
_refine_ls_extinction_method none
_refine_ls_goodness_of_fit_ref 0.897
_refine_ls_hydrogen_treatment mixed
_refine_ls_matrix_type full
_refine_ls_number_parameters 517
_refine_ls_number_reflns 9476
_refine_ls_number_restraints 0
_refine_ls_restrained_S_all 0.897
_refine_ls_R_factor_all 0.0965
_refine_ls_R_factor_gt 0.0508
_refine_ls_shift/su_max 0.006
_refine_ls_shift/su_mean 0.000
_refine_ls_structure_factor_coef Fsqd
_refine_ls_weighting_details 'calc w=1/[\s^2^(Fo^2^)+(0.0312P)^2^+0.0000P] where P=(Fo^2^+2Fc^2^)/3'
_refine_ls_weighting_scheme calc
_refine_ls_wR_factor_gt 0.0854
_refine_ls_wR_factor_ref 0.0957
_reflns_number_gt 5942
_reflns_number_total 9476
_reflns_threshold_expression >2sigma(I)
_cod_data_source_file ic061286xsup2.cif
_cod_data_source_block 05044
_cod_depositor_comments
;
The following automatic conversions were performed:

'_symmetry_cell_setting' value 'Monoclinic' changed to 'monoclinic'
according to /home/saulius/struct/CIF-dictionaries/cif_core.dic
dictionary named 'cif_core.dic' version 2.4.2 from 2011-04-26.

Automatic conversion script
Id: cif_fix_values 1891 2012-01-12 08:04:46Z andrius 
;
_cod_original_sg_symbol_H-M C2/c
_cod_original_formula_sum 'C47 H54.50 Br4 N5.50 Ni2'
_cod_database_code 4333030

loop_
_symmetry_equiv_pos_as_xyz
'x, y, z'
'-x, y, -z+1/2'
'x+1/2, y+1/2, z'
'-x+1/2, y+1/2, -z+1/2'
'-x, -y, -z'
'x, -y, z-1/2'
'-x+1/2, -y+1/2, -z'
'x+1/2, -y+1/2, z-1/2'

loop_
_atom_site_label
_atom_site_type_symbol
_atom_site_fract_x
_atom_site_fract_y
_atom_site_fract_z
_atom_site_U_iso_or_equiv
_atom_site_adp_type
_atom_site_occupancy
_atom_site_symmetry_multiplicity
_atom_site_calc_flag
_atom_site_refinement_flags
Ni1 Ni 0.114384(15) 0.36726(8) 1.00757(2) 0.02317(17) Uani 1 1 d .
Ni2 Ni 0.178447(16) 0.22927(7) 0.84631(2) 0.02271(17) Uani 1 1 d .
Br1 Br 0.127241(14) 0.48464(7) 1.08768(2) 0.03555(17) Uani 1 1 d .
Br2 Br 0.100169(15) 0.56715(7) 0.95024(2) 0.03872(17) Uani 1 1 d .
Br3 Br 0.134545(14) 0.11074(8) 0.88009(2) 0.04217(18) Uani 1 1 d .
Br4 Br 0.228702(13) 0.15212(7) 0.86535(2) 0.03572(16) Uani 1 1 d .
N1 N 0.08194(10) 0.2041(5) 1.01999(14) 0.0226(10) Uani 1 1 d .
N2 N 0.14124(10) 0.1740(5) 1.01793(14) 0.0201(10) Uani 1 1 d .
N3 N 0.17876(9) 0.4677(5) 0.84475(15) 0.0193(10) Uani 1 1 d .
N4 N 0.16950(9) 0.2544(5) 0.77059(14) 0.0207(10) Uani 1 1 d .
C1 C 0.04963(12) 0.2378(6) 1.01681(19) 0.0242(13) Uani 1 1 d .
C2 C 0.03548(12) 0.2304(6) 0.96905(20) 0.0254(13) Uani 1 1 d .
C3 C 0.00472(13) 0.2662(6) 0.9662(2) 0.0330(14) Uani 1 1 d .
H3 H -0.0056 0.2596 0.9341 0.040 Uiso 1 1 calc R
C4 C -0.01110(13) 0.3111(6) 1.0089(2) 0.0361(15) Uani 1 1 d .
H4 H -0.0321 0.3364 1.0063 0.043 Uiso 1 1 calc R
C5 C 0.00358(13) 0.3194(6) 1.0554(2) 0.0327(14) Uani 1 1 d .
H5 H -0.0075 0.3516 1.0846 0.039 Uiso 1 1 calc R
C6 C 0.03416(13) 0.2821(6) 1.0610(2) 0.0289(14) Uani 1 1 d .
C7 C 0.09152(12) 0.0626(6) 1.03058(18) 0.0233(13) Uani 1 1 d .
C8 C 0.07223(12) -0.0774(6) 1.0439(2) 0.0359(15) Uani 1 1 d .
H8A H 0.0507 -0.0482 1.0406 0.054 Uiso 1 1 calc R
H8B H 0.0767 -0.1103 1.0792 0.054 Uiso 1 1 calc R
H8C H 0.0766 -0.1655 1.0205 0.054 Uiso 1 1 calc R
C9 C 0.12539(12) 0.0433(6) 1.03103(18) 0.0229(13) Uani 1 1 d .
C10 C 0.13971(14) -0.0980(6) 1.0438(2) 0.0317(14) Uani 1 1 d .
H10 H 0.1281 -0.1899 1.0518 0.038 Uiso 1 1 calc R
C11 C 0.17113(14) -0.1036(7) 1.0447(2) 0.0372(16) Uani 1 1 d .
H11 H 0.1815 -0.1993 1.0534 0.045 Uiso 1 1 calc R
C12 C 0.18708(13) 0.0313(7) 1.03272(19) 0.0338(15) Uani 1 1 d .
H12 H 0.2087 0.0306 1.0344 0.041 Uiso 1 1 calc R
C13 C 0.17177(13) 0.1691(6) 1.01815(18) 0.0255(13) Uani 1 1 d .
C14 C 0.18806(12) 0.3122(6) 1.00034(19) 0.0242(13) Uani 1 1 d .
C15 C 0.21335(12) 0.3748(7) 1.0262(2) 0.0330(14) Uani 1 1 d .
H15 H 0.2204 0.3274 1.0572 0.040 Uiso 1 1 calc R
C16 C 0.22806(13) 0.5055(7) 1.0065(2) 0.0360(15) Uani 1 1 d .
H16 H 0.2448 0.5501 1.0247 0.043 Uiso 1 1 calc R
C17 C 0.21877(13) 0.5728(7) 0.9605(2) 0.0319(14) Uani 1 1 d .
H17 H 0.2293 0.6627 0.9475 0.038 Uiso 1 1 calc R
C18 C 0.19407(12) 0.5097(6) 0.93315(19) 0.0239(13) Uani 1 1 d .
C19 C 0.17859(11) 0.3830(6) 0.95444(18) 0.0203(12) Uani 1 1 d .
H19 H 0.1610 0.3429 0.9373 0.024 Uiso 1 1 calc R
C20 C 0.18531(12) 0.5724(6) 0.8823(2) 0.0250(13) Uani 1 1 d .
C21 C 0.18417(13) 0.7352(7) 0.8732(2) 0.0382(16) Uani 1 1 d .
H21 H 0.1886 0.8083 0.9001 0.046 Uiso 1 1 calc R
C22 C 0.17662(15) 0.7900(7) 0.8250(2) 0.0493(19) Uani 1 1 d .
H22 H 0.1755 0.9012 0.8185 0.059 Uiso 1 1 calc R
C23 C 0.17073(14) 0.6833(6) 0.7864(2) 0.0378(16) Uani 1 1 d .
H23 H 0.1659 0.7199 0.7528 0.045 Uiso 1 1 calc R
C24 C 0.17194(12) 0.5222(6) 0.79674(19) 0.0248(13) Uani 1 1 d .
C25 C 0.16755(12) 0.4001(6) 0.75673(19) 0.0233(13) Uani 1 1 d .
C26 C 0.16218(14) 0.4544(6) 0.70311(19) 0.0393(16) Uani 1 1 d .
H26A H 0.1800 0.5135 0.6913 0.059 Uiso 1 1 calc R
H26B H 0.1442 0.5237 0.7018 0.059 Uiso 1 1 calc R
H26C H 0.1588 0.3618 0.6810 0.059 Uiso 1 1 calc R
C27 C 0.16588(13) 0.1257(6) 0.73272(18) 0.0229(13) Uani 1 1 d .
C28 C 0.19192(13) 0.0706(6) 0.70815(19) 0.0265(13) Uani 1 1 d .
C29 C 0.18808(14) -0.0548(6) 0.67347(19) 0.0338(15) Uani 1 1 d .
H29 H 0.2054 -0.0971 0.6568 0.041 Uiso 1 1 calc R
C30 C 0.15988(15) -0.1182(6) 0.6629(2) 0.0366(16) Uani 1 1 d .
H30 H 0.1578 -0.2031 0.6391 0.044 Uiso 1 1 calc R
C31 C 0.13456(15) -0.0585(7) 0.6870(2) 0.0382(16) Uani 1 1 d .
H31 H 0.1151 -0.1025 0.6792 0.046 Uiso 1 1 calc R
C32 C 0.13688(13) 0.0658(6) 0.72261(19) 0.0278(14) Uani 1 1 d .
C33 C 0.05250(13) 0.1844(6) 0.92077(19) 0.0290(14) Uani 1 1 d .
H33 H 0.0747 0.2011 0.9278 0.035 Uiso 1 1 calc R
C34 C 0.04400(14) 0.2852(7) 0.8747(2) 0.0478(18) Uani 1 1 d .
H34A H 0.0238 0.2535 0.8619 0.072 Uiso 1 1 calc R
H34B H 0.0591 0.2695 0.8478 0.072 Uiso 1 1 calc R
H34C H 0.0436 0.3976 0.8846 0.072 Uiso 1 1 calc R
C35 C 0.04796(17) 0.0070(7) 0.9080(2) 0.062(2) Uani 1 1 d .
H35A H 0.0264 -0.0134 0.9007 0.093 Uiso 1 1 calc R
H35B H 0.0546 -0.0580 0.9372 0.093 Uiso 1 1 calc R
H35C H 0.0600 -0.0207 0.8779 0.093 Uiso 1 1 calc R
C36 C 0.04952(14) 0.2951(7) 1.1136(2) 0.0398(16) Uani 1 1 d .
H36 H 0.0716 0.2703 1.1097 0.048 Uiso 1 1 calc R
C37 C 0.04678(15) 0.4642(8) 1.1351(2) 0.056(2) Uani 1 1 d .
H37A H 0.0539 0.5409 1.1096 0.084 Uiso 1 1 calc R
H37B H 0.0593 0.4736 1.1663 0.084 Uiso 1 1 calc R
H37C H 0.0255 0.4863 1.1432 0.084 Uiso 1 1 calc R
C38 C 0.03604(14) 0.1743(8) 1.1505(2) 0.056(2) Uani 1 1 d .
H38A H 0.0472 0.1786 1.1833 0.084 Uiso 1 1 calc R
H38B H 0.0377 0.0672 1.1359 0.084 Uiso 1 1 calc R
H38C H 0.0145 0.1994 1.1561 0.084 Uiso 1 1 calc R
C39 C 0.22292(12) 0.1454(7) 0.7146(2) 0.0316(14) Uani 1 1 d .
H39 H 0.2214 0.2302 0.7413 0.038 Uiso 1 1 calc R
C40 C 0.24717(14) 0.0247(8) 0.7325(2) 0.0523(19) Uani 1 1 d .
H40A H 0.2404 -0.0280 0.7638 0.078 Uiso 1 1 calc R
H40B H 0.2664 0.0803 0.7393 0.078 Uiso 1 1 calc R
H40C H 0.2502 -0.0551 0.7056 0.078 Uiso 1 1 calc R
C41 C 0.23275(14) 0.2242(7) 0.6646(2) 0.0523(19) Uani 1 1 d .
H41A H 0.2344 0.1431 0.6378 0.078 Uiso 1 1 calc R
H41B H 0.2525 0.2761 0.6697 0.078 Uiso 1 1 calc R
H41C H 0.2176 0.3038 0.6542 0.078 Uiso 1 1 calc R
C42 C 0.10796(13) 0.1323(7) 0.7455(2) 0.0355(15) Uani 1 1 d .
H42 H 0.1138 0.2099 0.7729 0.043 Uiso 1 1 calc R
C43 C 0.08888(14) 0.2214(8) 0.7047(2) 0.060(2) Uani 1 1 d .
H43A H 0.0827 0.1471 0.6776 0.090 Uiso 1 1 calc R
H43B H 0.1011 0.3073 0.6900 0.090 Uiso 1 1 calc R
H43C H 0.0707 0.2666 0.7207 0.090 Uiso 1 1 calc R
C44 C 0.08903(14) 0.0010(7) 0.7697(2) 0.0471(18) Uani 1 1 d .
H44A H 0.0832 -0.0771 0.7435 0.071 Uiso 1 1 calc R
H44B H 0.0707 0.0473 0.7846 0.071 Uiso 1 1 calc R
H44C H 0.1011 -0.0517 0.7967 0.071 Uiso 1 1 calc R
N5 N 0.04200(19) 0.6623(9) 0.8050(3) 0.105(3) Uiso 1 1 d .
C45 C 0.0684(3) 0.6193(14) 0.8014(5) 0.149(5) Uiso 1 1 d .
C46 C 0.0935(3) 0.5655(13) 0.7816(4) 0.161(5) Uiso 1 1 d .
H46A H 0.0911 0.4522 0.7736 0.242 Uiso 1 1 calc R
H46B H 0.1103 0.5793 0.8062 0.242 Uiso 1 1 calc R
H46C H 0.0979 0.6245 0.7502 0.242 Uiso 1 1 calc R
N6 N 1.0000 0.0377(14) 0.7500 0.119(4) Uiso 1 2 d S
C47 C 1.0000 0.1923(17) 0.7500 0.096(4) Uiso 1 2 d S
C48 C 1.0000 0.3454(12) 0.7500 0.076(3) Uiso 1 2 d S
H48A H 0.9796 0.3843 0.7411 0.114 Uiso 0.50 1 calc PR
H48B H 1.0146 0.3843 0.7248 0.114 Uiso 0.50 1 calc PR
H48C H 1.0058 0.3843 0.7841 0.114 Uiso 0.50 1 calc PR

loop_
_atom_site_aniso_label
_atom_site_aniso_U_11
_atom_site_aniso_U_22
_atom_site_aniso_U_33
_atom_site_aniso_U_23
_atom_site_aniso_U_13
_atom_site_aniso_U_12
Ni1 0.0252(4) 0.0196(4) 0.0246(4) 0.0024(3) -0.0041(3) -0.0007(3)
Ni2 0.0310(4) 0.0169(4) 0.0201(4) 0.0004(3) -0.0042(3) -0.0001(3)
Br1 0.0524(4) 0.0252(3) 0.0288(3) -0.0034(3) -0.0113(3) -0.0006(3)
Br2 0.0490(4) 0.0298(3) 0.0372(4) 0.0110(3) -0.0055(3) 0.0056(3)
Br3 0.0379(4) 0.0572(4) 0.0316(4) -0.0109(3) 0.0043(3) -0.0176(3)
Br4 0.0314(4) 0.0404(4) 0.0351(4) -0.0041(3) -0.0077(3) 0.0081(3)
N1 0.028(3) 0.026(3) 0.014(2) -0.0008(19) -0.005(2) -0.001(2)
N2 0.027(3) 0.021(2) 0.012(2) 0.0007(18) -0.0032(19) 0.002(2)
N3 0.021(3) 0.020(2) 0.017(2) 0.0004(19) 0.0011(19) 0.002(2)
N4 0.023(3) 0.021(2) 0.018(2) -0.0018(19) -0.0031(19) 0.002(2)
C1 0.028(3) 0.021(3) 0.024(3) 0.005(2) -0.002(3) -0.004(3)
C2 0.031(4) 0.020(3) 0.025(3) 0.003(2) -0.006(3) -0.008(3)
C3 0.032(4) 0.037(4) 0.030(3) 0.003(3) -0.009(3) -0.007(3)
C4 0.022(3) 0.035(4) 0.051(4) 0.008(3) -0.006(3) -0.006(3)
C5 0.031(4) 0.034(4) 0.034(4) -0.005(3) 0.010(3) -0.003(3)
C6 0.027(3) 0.029(3) 0.030(3) 0.002(3) 0.002(3) -0.005(3)
C7 0.031(4) 0.024(3) 0.015(3) -0.005(2) 0.003(2) -0.004(3)
C8 0.036(4) 0.026(3) 0.046(4) 0.003(3) 0.005(3) -0.009(3)
C9 0.031(4) 0.021(3) 0.016(3) 0.001(2) -0.001(2) -0.004(3)
C10 0.043(4) 0.023(3) 0.029(3) 0.001(3) 0.002(3) 0.001(3)
C11 0.051(4) 0.030(4) 0.030(3) 0.006(3) -0.001(3) 0.018(3)
C12 0.035(4) 0.040(4) 0.026(3) 0.002(3) -0.002(3) 0.011(3)
C13 0.032(4) 0.030(3) 0.015(3) -0.004(2) -0.002(3) 0.004(3)
C14 0.027(3) 0.029(3) 0.017(3) -0.006(2) 0.001(2) 0.004(3)
C15 0.029(4) 0.049(4) 0.020(3) -0.001(3) -0.001(3) -0.003(3)
C16 0.027(4) 0.052(4) 0.029(3) -0.017(3) 0.001(3) -0.012(3)
C17 0.037(4) 0.033(3) 0.026(3) -0.009(3) 0.006(3) -0.010(3)
C18 0.027(3) 0.022(3) 0.023(3) -0.007(2) 0.003(3) -0.001(3)
C19 0.018(3) 0.020(3) 0.023(3) -0.009(2) -0.002(2) 0.001(2)
C20 0.027(3) 0.022(3) 0.026(3) -0.001(3) 0.009(3) -0.001(3)
C21 0.058(5) 0.027(3) 0.029(3) -0.007(3) 0.006(3) -0.003(3)
C22 0.094(6) 0.015(3) 0.039(4) -0.001(3) 0.009(4) 0.007(3)
C23 0.061(5) 0.028(3) 0.025(3) 0.003(3) 0.002(3) 0.009(3)
C24 0.030(3) 0.020(3) 0.025(3) 0.001(2) 0.002(3) 0.005(3)
C25 0.026(3) 0.018(3) 0.026(3) 0.004(2) -0.001(2) 0.003(2)
C26 0.070(5) 0.025(3) 0.023(3) 0.007(3) -0.011(3) 0.003(3)
C27 0.038(4) 0.016(3) 0.014(3) 0.006(2) -0.006(3) -0.004(3)
C28 0.038(4) 0.023(3) 0.018(3) 0.003(2) -0.001(3) 0.000(3)
C29 0.056(4) 0.025(3) 0.021(3) -0.003(3) 0.008(3) -0.002(3)
C30 0.071(5) 0.023(3) 0.015(3) -0.001(2) -0.002(3) -0.013(3)
C31 0.057(5) 0.031(4) 0.026(3) 0.005(3) -0.012(3) -0.018(3)
C32 0.038(4) 0.027(3) 0.018(3) 0.008(2) -0.009(3) -0.002(3)
C33 0.031(4) 0.034(3) 0.021(3) 0.000(3) -0.006(3) -0.006(3)
C34 0.063(5) 0.058(4) 0.022(3) 0.005(3) 0.000(3) 0.004(4)
C35 0.103(6) 0.039(4) 0.044(4) -0.008(3) 0.020(4) -0.018(4)
C36 0.031(4) 0.061(5) 0.027(3) -0.006(3) -0.003(3) -0.002(3)
C37 0.050(5) 0.071(5) 0.047(4) -0.027(4) -0.008(4) -0.004(4)
C38 0.058(5) 0.085(6) 0.026(4) 0.011(4) -0.001(3) 0.014(4)
C39 0.029(4) 0.035(3) 0.030(3) -0.009(3) 0.004(3) 0.004(3)
C40 0.047(5) 0.063(5) 0.047(4) -0.017(4) 0.006(3) 0.009(4)
C41 0.059(5) 0.052(4) 0.045(4) 0.001(3) 0.013(4) -0.013(4)
C42 0.033(4) 0.037(4) 0.036(4) 0.001(3) -0.011(3) -0.009(3)
C43 0.040(4) 0.072(5) 0.067(5) 0.017(4) -0.010(4) 0.006(4)
C44 0.050(4) 0.053(4) 0.038(4) 0.001(3) -0.008(3) -0.024(4)

loop_
_atom_type_symbol
_atom_type_description
_atom_type_scat_dispersion_real
_atom_type_scat_dispersion_imag
_atom_type_scat_source
C C 0.0033 0.0016 'International Tables Vol C Tables 4.2.6.8 and 6.1.1.4'
H H 0.0000 0.0000 'International Tables Vol C Tables 4.2.6.8 and 6.1.1.4'
N N 0.0061 0.0033 'International Tables Vol C Tables 4.2.6.8 and 6.1.1.4'
Ni Ni 0.3393 1.1124 'International Tables Vol C Tables 4.2.6.8 and 6.1.1.4'
Br Br -0.2901 2.4595 'International Tables Vol C Tables 4.2.6.8 and 6.1.1.4'

loop_
_geom_angle_atom_site_label_1
_geom_angle_atom_site_label_2
_geom_angle_atom_site_label_3
_geom_angle
N1 Ni1 N2 81.03(17)
N1 Ni1 Br2 114.27(12)
N2 Ni1 Br2 144.64(12)
N1 Ni1 Br1 107.64(11)
N2 Ni1 Br1 94.79(11)
Br2 Ni1 Br1 109.02(3)
N3 Ni2 N4 82.95(16)
N3 Ni2 Br4 105.88(12)
N4 Ni2 Br4 114.00(12)
N3 Ni2 Br3 115.90(12)
N4 Ni2 Br3 105.10(12)
Br4 Ni2 Br3 125.22(4)
C7 N1 C1 120.6(4)
C7 N1 Ni1 115.7(4)
C1 N1 Ni1 123.7(3)
C13 N2 C9 119.6(4)
C13 N2 Ni1 127.3(4)
C9 N2 Ni1 112.7(3)
C20 N3 C24 119.5(4)
C20 N3 Ni2 129.8(3)
C24 N3 Ni2 110.6(3)
C25 N4 C27 120.4(4)
C25 N4 Ni2 112.8(3)
C27 N4 Ni2 126.8(3)
C2 C1 C6 122.5(5)
C2 C1 N1 118.1(5)
C6 C1 N1 119.4(4)
C3 C2 C1 117.7(5)
C3 C2 C33 119.9(5)
C1 C2 C33 122.4(5)
C4 C3 C2 121.2(5)
C5 C4 C3 119.7(6)
C4 C5 C6 122.0(5)
C5 C6 C1 116.9(5)
C5 C6 C36 119.8(5)
C1 C6 C36 123.3(5)
N1 C7 C8 126.2(5)
N1 C7 C9 115.0(5)
C8 C7 C9 118.7(5)
N2 C9 C10 121.8(5)
N2 C9 C7 115.3(5)
C10 C9 C7 123.0(5)
C11 C10 C9 119.0(5)
C12 C11 C10 118.8(5)
C11 C12 C13 120.3(6)
N2 C13 C12 120.4(5)
N2 C13 C14 117.5(5)
C12 C13 C14 122.0(5)
C15 C14 C19 118.8(5)
C15 C14 C13 122.7(5)
C19 C14 C13 118.5(5)
C16 C15 C14 119.6(5)
C15 C16 C17 121.0(5)
C16 C17 C18 120.5(5)
C19 C18 C17 118.0(5)
C19 C18 C20 120.8(5)
C17 C18 C20 121.2(5)
C18 C19 C14 122.0(5)
N3 C20 C21 120.8(5)
N3 C20 C18 118.3(5)
C21 C20 C18 120.9(5)
C22 C21 C20 119.5(5)
C23 C22 C21 119.7(5)
C22 C23 C24 119.3(5)
N3 C24 C23 121.1(5)
N3 C24 C25 116.3(4)
C23 C24 C25 122.5(5)
N4 C25 C24 117.2(5)
N4 C25 C26 124.7(5)
C24 C25 C26 118.1(4)
C32 C27 C28 123.0(5)
C32 C27 N4 119.0(5)
C28 C27 N4 118.0(5)
C27 C28 C29 117.0(5)
C27 C28 C39 123.6(5)
C29 C28 C39 119.2(5)
C30 C29 C28 121.6(6)
C29 C30 C31 119.9(5)
C30 C31 C32 121.4(6)
C27 C32 C31 117.0(5)
C27 C32 C42 124.1(5)
C31 C32 C42 118.8(5)
C34 C33 C2 113.4(5)
C34 C33 C35 109.8(5)
C2 C33 C35 111.2(5)
C38 C36 C6 110.5(5)
C38 C36 C37 110.7(5)
C6 C36 C37 111.1(5)
C28 C39 C41 110.3(5)
C28 C39 C40 112.4(5)
C41 C39 C40 110.0(5)
C32 C42 C44 111.1(5)
C32 C42 C43 111.0(5)
C44 C42 C43 110.1(5)
N5 C45 C46 160.5(14)
C48 C47 N6 180.000(9)

loop_
_geom_bond_atom_site_label_1
_geom_bond_atom_site_label_2
_geom_bond_distance
Ni1 N1 2.006(4)
Ni1 N2 2.023(4)
Ni1 Br2 2.3296(9)
Ni1 Br1 2.3742(9)
Ni2 N3 2.003(4)
Ni2 N4 2.022(4)
Ni2 Br4 2.3475(9)
Ni2 Br3 2.3511(10)
N1 C7 1.290(6)
N1 C1 1.448(6)
N2 C13 1.341(6)
N2 C9 1.346(6)
N3 C20 1.345(6)
N3 C24 1.364(6)
N4 C25 1.279(6)
N4 C27 1.472(6)
C1 C2 1.388(7)
C1 C6 1.397(7)
C2 C3 1.385(7)
C2 C33 1.523(7)
C3 C4 1.375(7)
C4 C5 1.368(7)
C5 C6 1.385(7)
C6 C36 1.527(7)
C7 C8 1.492(7)
C7 C9 1.496(7)
C9 C10 1.382(7)
C10 C11 1.381(7)
C11 C12 1.370(7)
C12 C13 1.390(7)
C13 C14 1.477(7)
C14 C15 1.395(7)
C14 C19 1.396(6)
C15 C16 1.376(7)
C16 C17 1.383(7)
C17 C18 1.396(7)
C18 C19 1.383(7)
C18 C20 1.475(7)
C20 C21 1.389(7)
C21 C22 1.377(7)
C22 C23 1.372(7)
C23 C24 1.381(7)
C24 C25 1.475(7)
C25 C26 1.489(6)
C27 C32 1.392(7)
C27 C28 1.397(7)
C28 C29 1.398(7)
C28 C39 1.507(7)
C29 C30 1.372(7)
C30 C31 1.377(8)
C31 C32 1.402(7)
C32 C42 1.516(7)
C33 C34 1.514(7)
C33 C35 1.540(7)
C36 C38 1.523(8)
C36 C37 1.533(8)
C39 C41 1.532(7)
C39 C40 1.538(7)
C42 C44 1.524(7)
C42 C43 1.540(7)
N5 C45 1.219(13)
C45 C46 1.303(14)
N6 C47 1.298(15)
C47 C48 1.286(14)
